data_4332064
loop_
_publ_author_name
'Cross, Warren B.'
'Anderson, James C.'
'Wilson, Claire'
'Blake, Alexander J.'

_publ_section_title
;
 Molybdenum Oxo&#x2212;Imido Aryloxide Complexes:&#x00A0; Oxo Analogues of
 Olefin Metathesis Catalysts
;
_journal_issue 11
_journal_name_full 'Inorganic Chemistry'
_journal_page_first 4556
_journal_page_last 4561
_journal_paper_doi 10.1021/ic0521269
_journal_volume 45
_journal_year 2006
_chemical_formula_sum 'C33 H48 Mo N2 O3'
_chemical_formula_weight 616.67
_chemical_name_systematic
; 
 ? 
;
_space_group_IT_number 14
_symmetry_cell_setting monoclinic
_symmetry_space_group_name_Hall '-P 2ybc'
_symmetry_space_group_name_H-M 'P 1 21/c 1'
_atom_sites_solution_hydrogens geom
_atom_sites_solution_primary direct
_atom_sites_solution_secondary difmap
_audit_creation_method SHELXL-97
_cell_angle_alpha 90.00
_cell_angle_beta 97.716(1)
_cell_angle_gamma 90.00
_cell_formula_units_Z 4
_cell_length_a 12.4469(8)
_cell_length_b 12.7781(8)
_cell_length_c 20.8685(13)
_cell_measurement_reflns_used 6236
_cell_measurement_temperature 150(2)
_cell_measurement_theta_max 27.5
_cell_measurement_theta_min 2.3
_cell_volume 3289.0(4)
_computing_cell_refinement 'Bruker SAINT version 6.36a (Bruker, 2000)'
_computing_data_collection 'Bruker SMART version 5.625 (Bruker, 2001)'
_computing_data_reduction 'Bruker SAINT; Bruker SHELXTL (Bruker, 2001)'
_computing_publication_material ' PLATON (Spek, 2003)'
_computing_structure_refinement 'SHELXL-97 (Sheldrick, 1997)'
_computing_structure_solution 'SHELXS-97 (Sheldrick, 1990)'
_diffrn_ambient_temperature 150(2)
_diffrn_measured_fraction_theta_full 0.965
_diffrn_measured_fraction_theta_max 0.964
_diffrn_measurement_device_type 'Bruker SMART APEX CCD area detector'
_diffrn_measurement_method omega
_diffrn_radiation_monochromator graphite
_diffrn_radiation_source 'normal-focus sealed tube'
_diffrn_radiation_type MoK\a
_diffrn_radiation_wavelength 0.71073
_diffrn_reflns_av_R_equivalents 0.019
_diffrn_reflns_av_sigmaI/netI 0.0295
_diffrn_reflns_limit_h_max 16
_diffrn_reflns_limit_h_min -5
_diffrn_reflns_limit_k_max 16
_diffrn_reflns_limit_k_min -15
_diffrn_reflns_limit_l_max 26
_diffrn_reflns_limit_l_min -26
_diffrn_reflns_number 14649
_diffrn_reflns_theta_full 27.50
_diffrn_reflns_theta_max 27.52
_diffrn_reflns_theta_min 2.29
_diffrn_standards_decay_% 0
_diffrn_standards_number 0
_exptl_absorpt_coefficient_mu 0.431
_exptl_absorpt_correction_T_max 0.820
_exptl_absorpt_correction_T_min 0.572
_exptl_absorpt_correction_type multi-scan
_exptl_absorpt_process_details 'Bruker SADABS v2.03'
_exptl_crystal_colour colourless
_exptl_crystal_density_diffrn 1.245
_exptl_crystal_density_method 'not measured'
_exptl_crystal_description block
_exptl_crystal_F_000 1304
_exptl_crystal_size_max 0.52
_exptl_crystal_size_mid 0.50
_exptl_crystal_size_min 0.47
_refine_diff_density_max 0.69
_refine_diff_density_min -0.44
_refine_diff_density_rms 0.063
_refine_ls_extinction_method none
_refine_ls_goodness_of_fit_ref 1.026
_refine_ls_hydrogen_treatment constr
_refine_ls_matrix_type full
_refine_ls_number_parameters 352
_refine_ls_number_reflns 7292
_refine_ls_number_restraints 0
_refine_ls_restrained_S_all 1.026
_refine_ls_R_factor_all 0.0376
_refine_ls_R_factor_gt 0.0320
_refine_ls_shift/su_max 0.001
_refine_ls_shift/su_mean 0.000
_refine_ls_structure_factor_coef Fsqd
_refine_ls_weighting_details 'calc w=1/[\s^2^(Fo^2^)+(0.0394P)^2^+2.1626P] where P=(Fo^2^+2Fc^2^)/3'
_refine_ls_weighting_scheme calc
_refine_ls_wR_factor_gt 0.0783
_refine_ls_wR_factor_ref 0.0815
_reflns_number_gt 6467
_reflns_number_total 7292
_reflns_threshold_expression >2sigma(I)
_cod_data_source_file ic0521269sup1.cif
_cod_data_source_block montbu
_cod_depositor_comments
;
The following automatic conversions were performed:

'_symmetry_cell_setting' value 'Monoclinic' changed to 'monoclinic'
according to /home/saulius/struct/CIF-dictionaries/cif_core.dic
dictionary named 'cif_core.dic' version 2.4.2 from 2011-04-26.

Automatic conversion script
Id: cif_fix_values 1891 2012-01-12 08:04:46Z andrius 
;
_cod_original_sg_symbol_H-M 'P 21/c '
_cod_database_code 4332064

loop_
_symmetry_equiv_pos_as_xyz
'x, y, z'
'-x, y+1/2, -z+1/2'
'-x, -y, -z'
'x, -y-1/2, z-1/2'

loop_
_atom_site_label
_atom_site_type_symbol
_atom_site_fract_x
_atom_site_fract_y
_atom_site_fract_z
_atom_site_U_iso_or_equiv
_atom_site_adp_type
_atom_site_occupancy
_atom_site_symmetry_multiplicity
_atom_site_calc_flag
_atom_site_refinement_flags
Mo1 Mo 0.334895(12) 0.206434(12) 0.892359(8) 0.01772(6) Uani 1 1 d .
O1 O 0.43245(11) 0.11578(11) 0.88177(7) 0.0265(3) Uani 1 1 d .
O2 O 0.22911(10) 0.14747(11) 0.94205(6) 0.0233(3) Uani 1 1 d .
O3 O 0.38935(10) 0.34932(10) 0.89591(6) 0.0194(3) Uani 1 1 d .
N1 N 0.25337(13) 0.21266(13) 0.81792(8) 0.0231(3) Uani 1 1 d .
N2 N 0.41535(12) 0.22245(12) 1.00186(8) 0.0215(3) Uani 1 1 d .
C1 C 0.19223(17) 0.20745(17) 0.75396(10) 0.0279(4) Uani 1 1 d .
C2 C 0.1894(2) 0.0946(2) 0.73153(15) 0.0597(9) Uani 1 1 d .
H2A H 0.2634 0.0703 0.7291 0.089 Uiso 1 1 calc R
H2B H 0.1464 0.0894 0.6887 0.089 Uiso 1 1 calc R
H2C H 0.1564 0.0510 0.7623 0.089 Uiso 1 1 calc R
C3 C 0.0766(2) 0.2447(2) 0.75729(14) 0.0493(7) Uani 1 1 d .
H3A H 0.0418 0.1980 0.7855 0.074 Uiso 1 1 calc R
H3B H 0.0355 0.2440 0.7138 0.074 Uiso 1 1 calc R
H3C H 0.0783 0.3161 0.7746 0.074 Uiso 1 1 calc R
C4 C 0.2464(3) 0.2789(3) 0.71019(13) 0.0788(13) Uani 1 1 d .
H4A H 0.3206 0.2548 0.7083 0.118 Uiso 1 1 calc R
H4B H 0.2481 0.3504 0.7272 0.118 Uiso 1 1 calc R
H4C H 0.2055 0.2778 0.6666 0.118 Uiso 1 1 calc R
C5 C 0.12543(15) 0.11292(17) 0.92188(9) 0.0244(4) Uani 1 1 d .
C6 C 0.10980(17) 0.00976(17) 0.89920(10) 0.0283(4) Uani 1 1 d .
C7 C 0.00333(18) -0.02299(19) 0.88024(12) 0.0365(5) Uani 1 1 d .
H7A H -0.0098 -0.0920 0.8642 0.044 Uiso 1 1 calc R
C8 C -0.08325(18) 0.0429(2) 0.88437(12) 0.0395(6) Uani 1 1 d .
H8A H -0.1551 0.0190 0.8714 0.047 Uiso 1 1 calc R
C9 C -0.06551(17) 0.14395(19) 0.90735(11) 0.0333(5) Uani 1 1 d .
H9A H -0.1257 0.1888 0.9099 0.040 Uiso 1 1 calc R
C10 C 0.03913(16) 0.18098(17) 0.92676(10) 0.0268(4) Uani 1 1 d .
C11 C 0.20662(17) -0.06222(17) 0.89845(11) 0.0313(5) Uani 1 1 d .
H11A H 0.2668 -0.0200 0.8843 0.038 Uiso 1 1 calc R
C12 C 0.1852(2) -0.15469(19) 0.85196(13) 0.0435(6) Uani 1 1 d .
H12A H 0.1617 -0.1286 0.8082 0.065 Uiso 1 1 calc R
H12B H 0.1284 -0.1991 0.8657 0.065 Uiso 1 1 calc R
H12C H 0.2519 -0.1956 0.8522 0.065 Uiso 1 1 calc R
C13 C 0.2454(2) -0.1029(2) 0.96681(13) 0.0435(6) Uani 1 1 d .
H13A H 0.2597 -0.0436 0.9965 0.065 Uiso 1 1 calc R
H13B H 0.3121 -0.1436 0.9664 0.065 Uiso 1 1 calc R
H13C H 0.1892 -0.1476 0.9812 0.065 Uiso 1 1 calc R
C14 C 0.06149(18) 0.29033(17) 0.95369(11) 0.0311(5) Uani 1 1 d .
H14A H 0.1275 0.3166 0.9362 0.037 Uiso 1 1 calc R
C15 C -0.0297(2) 0.3684(2) 0.93298(15) 0.0483(7) Uani 1 1 d .
H15A H -0.0463 0.3685 0.8857 0.072 Uiso 1 1 calc R
H15B H -0.0067 0.4386 0.9480 0.072 Uiso 1 1 calc R
H15C H -0.0945 0.3481 0.9520 0.072 Uiso 1 1 calc R
C16 C 0.0886(2) 0.2873(2) 1.02708(13) 0.0493(7) Uani 1 1 d .
H16A H 0.1474 0.2372 1.0392 0.074 Uiso 1 1 calc R
H16B H 0.0243 0.2657 1.0462 0.074 Uiso 1 1 calc R
H16C H 0.1114 0.3570 1.0430 0.074 Uiso 1 1 calc R
C17 C 0.40327(15) 0.41537(14) 0.84586(9) 0.0190(4) Uani 1 1 d .
C18 C 0.32126(15) 0.48713(15) 0.82384(9) 0.0215(4) Uani 1 1 d .
C19 C 0.33812(17) 0.55247(16) 0.77270(10) 0.0265(4) Uani 1 1 d .
H19A H 0.2838 0.6017 0.7569 0.032 Uiso 1 1 calc R
C20 C 0.43254(17) 0.54707(17) 0.74446(10) 0.0288(4) Uani 1 1 d .
H20A H 0.4421 0.5916 0.7092 0.035 Uiso 1 1 calc R
C21 C 0.51309(16) 0.47659(16) 0.76773(10) 0.0257(4) Uani 1 1 d .
H21A H 0.5775 0.4733 0.7480 0.031 Uiso 1 1 calc R
C22 C 0.50164(15) 0.41052(15) 0.81939(9) 0.0207(4) Uani 1 1 d .
C23 C 0.21957(15) 0.49249(16) 0.85647(10) 0.0250(4) Uani 1 1 d .
H23A H 0.1966 0.4189 0.8638 0.030 Uiso 1 1 calc R
C24 C 0.12428(17) 0.54745(19) 0.81633(12) 0.0342(5) Uani 1 1 d .
H24A H 0.1084 0.5129 0.7742 0.051 Uiso 1 1 calc R
H24B H 0.1429 0.6209 0.8100 0.051 Uiso 1 1 calc R
H24C H 0.0604 0.5438 0.8390 0.051 Uiso 1 1 calc R
C25 C 0.24426(18) 0.54501(19) 0.92301(11) 0.0354(5) Uani 1 1 d .
H25A H 0.3048 0.5087 0.9487 0.053 Uiso 1 1 calc R
H25B H 0.1800 0.5414 0.9454 0.053 Uiso 1 1 calc R
H25C H 0.2638 0.6184 0.9174 0.053 Uiso 1 1 calc R
C26 C 0.59124(15) 0.33799(16) 0.84992(10) 0.0240(4) Uani 1 1 d .
H26A H 0.5574 0.2688 0.8573 0.029 Uiso 1 1 calc R
C27 C 0.68094(16) 0.31898(18) 0.80777(11) 0.0308(5) Uani 1 1 d .
H27A H 0.6491 0.2906 0.7658 0.046 Uiso 1 1 calc R
H27B H 0.7335 0.2689 0.8293 0.046 Uiso 1 1 calc R
H27C H 0.7176 0.3852 0.8012 0.046 Uiso 1 1 calc R
C28 C 0.64097(17) 0.3805(2) 0.91584(11) 0.0363(5) Uani 1 1 d .
H28A H 0.5835 0.3923 0.9428 0.054 Uiso 1 1 calc R
H28B H 0.6782 0.4466 0.9099 0.054 Uiso 1 1 calc R
H28C H 0.6931 0.3296 0.9370 0.054 Uiso 1 1 calc R
C29 C 0.43253(17) 0.31187(16) 1.03468(10) 0.0266(4) Uani 1 1 d .
H29A H 0.4174 0.3759 1.0122 0.032 Uiso 1 1 calc R
C30 C 0.47135(18) 0.31570(18) 1.09991(11) 0.0322(5) Uani 1 1 d .
H30A H 0.4829 0.3809 1.1216 0.039 Uiso 1 1 calc R
C31 C 0.49300(18) 0.22267(18) 1.13272(11) 0.0335(5) Uani 1 1 d .
H31A H 0.5189 0.2227 1.1777 0.040 Uiso 1 1 calc R
C32 C 0.47660(18) 0.12979(18) 1.09943(11) 0.0337(5) Uani 1 1 d .
H32A H 0.4917 0.0648 1.1209 0.040 Uiso 1 1 calc R
C33 C 0.43785(17) 0.13278(17) 1.03439(10) 0.0289(4) Uani 1 1 d .
H33A H 0.4266 0.0685 1.0116 0.035 Uiso 1 1 calc R

loop_
_atom_site_aniso_label
_atom_site_aniso_U_11
_atom_site_aniso_U_22
_atom_site_aniso_U_33
_atom_site_aniso_U_23
_atom_site_aniso_U_13
_atom_site_aniso_U_12
Mo1 0.01872(9) 0.01585(9) 0.01866(9) -0.00099(6) 0.00282(6) -0.00114(6)
O1 0.0277(7) 0.0202(7) 0.0327(8) -0.0013(6) 0.0087(6) 0.0030(6)
O2 0.0224(6) 0.0272(8) 0.0209(7) -0.0007(6) 0.0050(5) -0.0049(5)
O3 0.0232(6) 0.0158(7) 0.0185(6) 0.0019(5) 0.0006(5) -0.0023(5)
N1 0.0241(8) 0.0236(9) 0.0212(8) -0.0003(7) 0.0014(6) -0.0068(6)
N2 0.0223(8) 0.0193(8) 0.0224(8) 0.0014(6) 0.0012(6) 0.0000(6)
C1 0.0314(10) 0.0300(12) 0.0213(10) -0.0039(8) 0.0000(8) -0.0060(8)
C2 0.0649(18) 0.0429(16) 0.0610(18) -0.0280(14) -0.0292(15) 0.0209(13)
C3 0.0422(14) 0.0526(16) 0.0473(16) -0.0104(13) -0.0149(11) 0.0141(12)
C4 0.089(2) 0.126(3) 0.0195(13) 0.0066(16) -0.0007(13) -0.068(2)
C5 0.0241(9) 0.0298(11) 0.0199(9) -0.0009(8) 0.0057(7) -0.0058(8)
C6 0.0301(10) 0.0300(11) 0.0266(11) -0.0021(9) 0.0106(8) -0.0062(8)
C7 0.0354(12) 0.0350(13) 0.0403(13) -0.0100(10) 0.0101(10) -0.0144(10)
C8 0.0252(10) 0.0503(15) 0.0432(14) -0.0055(12) 0.0048(9) -0.0123(10)
C9 0.0236(10) 0.0437(14) 0.0335(12) 0.0012(10) 0.0075(8) -0.0004(9)
C10 0.0276(10) 0.0319(11) 0.0222(10) 0.0007(9) 0.0079(8) -0.0038(8)
C11 0.0334(11) 0.0251(11) 0.0376(12) -0.0028(9) 0.0131(9) -0.0063(9)
C12 0.0489(14) 0.0292(13) 0.0553(16) -0.0082(12) 0.0169(12) -0.0049(11)
C13 0.0436(13) 0.0407(15) 0.0472(15) 0.0059(12) 0.0097(11) 0.0014(11)
C14 0.0322(11) 0.0298(12) 0.0328(12) -0.0014(9) 0.0097(9) 0.0009(9)
C15 0.0394(13) 0.0395(15) 0.0664(19) -0.0056(13) 0.0090(12) 0.0079(11)
C16 0.0679(18) 0.0448(16) 0.0349(14) -0.0090(12) 0.0063(12) -0.0024(13)
C17 0.0249(9) 0.0151(9) 0.0165(9) 0.0003(7) 0.0008(7) -0.0023(7)
C18 0.0247(9) 0.0186(10) 0.0204(9) -0.0016(7) 0.0001(7) -0.0007(7)
C19 0.0335(10) 0.0201(10) 0.0248(10) 0.0029(8) -0.0001(8) 0.0014(8)
C20 0.0392(11) 0.0257(11) 0.0218(10) 0.0050(8) 0.0049(8) -0.0038(9)
C21 0.0280(10) 0.0266(11) 0.0234(10) -0.0028(8) 0.0068(8) -0.0051(8)
C22 0.0248(9) 0.0172(9) 0.0198(9) -0.0035(7) 0.0010(7) -0.0037(7)
C23 0.0251(9) 0.0217(10) 0.0282(11) -0.0002(8) 0.0038(8) 0.0025(8)
C24 0.0275(10) 0.0337(13) 0.0402(13) 0.0018(10) 0.0002(9) 0.0076(9)
C25 0.0378(12) 0.0386(13) 0.0307(12) -0.0038(10) 0.0078(9) 0.0081(10)
C26 0.0208(9) 0.0236(10) 0.0272(10) -0.0002(8) 0.0020(7) -0.0021(7)
C27 0.0255(10) 0.0334(12) 0.0337(12) -0.0045(9) 0.0042(8) 0.0029(8)
C28 0.0271(10) 0.0526(15) 0.0278(11) -0.0031(11) -0.0014(8) 0.0036(10)
C29 0.0327(10) 0.0217(11) 0.0243(10) 0.0013(8) 0.0004(8) -0.0013(8)
C30 0.0408(12) 0.0291(12) 0.0250(11) -0.0045(9) -0.0012(9) -0.0038(9)
C31 0.0349(11) 0.0412(14) 0.0225(10) 0.0023(9) -0.0035(8) 0.0020(9)
C32 0.0401(12) 0.0295(12) 0.0302(12) 0.0099(10) -0.0004(9) 0.0069(9)
C33 0.0356(11) 0.0227(11) 0.0274(11) 0.0028(9) 0.0005(8) 0.0022(8)

loop_
_atom_type_symbol
_atom_type_description
_atom_type_scat_dispersion_real
_atom_type_scat_dispersion_imag
_atom_type_scat_source
C C 0.0033 0.0016 'International Tables Vol C Tables 4.2.6.8 and 6.1.1.4'
H H 0.0000 0.0000 'International Tables Vol C Tables 4.2.6.8 and 6.1.1.4'
N N 0.0061 0.0033 'International Tables Vol C Tables 4.2.6.8 and 6.1.1.4'
O O 0.0106 0.0060 'International Tables Vol C Tables 4.2.6.8 and 6.1.1.4'
Mo Mo -1.6832 0.6857 'International Tables Vol C Tables 4.2.6.8 and 6.1.1.4'

loop_
_geom_angle_atom_site_label_1
_geom_angle_atom_site_label_2
_geom_angle_atom_site_label_3
_geom_angle
O1 Mo1 N1 104.73(7)
O1 Mo1 O2 110.53(6)
N1 Mo1 O2 97.99(7)
O1 Mo1 O3 112.95(6)
N1 Mo1 O3 98.60(6)
O2 Mo1 O3 127.14(6)
O1 Mo1 N2 88.15(6)
N1 Mo1 N2 167.00(7)
O2 Mo1 N2 75.38(6)
O3 Mo1 N2 77.46(5)
C5 O2 Mo1 129.72(12)
C17 O3 Mo1 128.86(11)
C1 N1 Mo1 173.46(15)
C29 N2 C33 117.59(18)
C29 N2 Mo1 125.79(13)
C33 N2 Mo1 116.43(13)
N1 C1 C4 107.92(18)
N1 C1 C2 108.45(19)
C4 C1 C2 112.4(2)
N1 C1 C3 109.03(18)
C4 C1 C3 109.8(2)
C2 C1 C3 109.1(2)
O2 C5 C10 118.50(18)
O2 C5 C6 119.07(18)
C10 C5 C6 122.39(19)
C7 C6 C5 117.4(2)
C7 C6 C11 122.7(2)
C5 C6 C11 119.84(18)
C8 C7 C6 121.3(2)
C7 C8 C9 120.1(2)
C8 C9 C10 121.1(2)
C9 C10 C5 117.7(2)
C9 C10 C14 122.5(2)
C5 C10 C14 119.72(18)
C6 C11 C12 113.82(19)
C6 C11 C13 110.31(18)
C12 C11 C13 109.5(2)
C10 C14 C16 110.70(19)
C10 C14 C15 113.8(2)
C16 C14 C15 110.9(2)
O3 C17 C18 119.39(16)
O3 C17 C22 118.43(16)
C18 C17 C22 122.15(17)
C19 C18 C17 117.70(17)
C19 C18 C23 122.50(18)
C17 C18 C23 119.79(17)
C20 C19 C18 121.32(19)
C19 C20 C21 119.88(19)
C20 C21 C22 121.41(18)
C21 C22 C17 117.47(18)
C21 C22 C26 123.23(17)
C17 C22 C26 119.24(17)
C18 C23 C24 114.06(17)
C18 C23 C25 110.35(16)
C24 C23 C25 109.95(18)
C22 C26 C28 110.22(17)
C22 C26 C27 113.96(17)
C28 C26 C27 109.55(16)
N2 C29 C30 123.1(2)
C31 C30 C29 118.5(2)
C32 C31 C30 119.1(2)
C31 C32 C33 118.8(2)
N2 C33 C32 122.9(2)

loop_
_geom_bond_atom_site_label_1
_geom_bond_atom_site_label_2
_geom_bond_distance
Mo1 O1 1.7139(13)
Mo1 N1 1.7395(17)
Mo1 O2 1.9347(13)
Mo1 O3 1.9455(13)
Mo1 N2 2.3773(17)
O2 C5 1.375(2)
O3 C17 1.372(2)
N1 C1 1.446(3)
N2 C29 1.335(3)
N2 C33 1.342(3)
C1 C4 1.512(3)
C1 C2 1.515(3)
C1 C3 1.526(3)
C5 C10 1.396(3)
C5 C6 1.405(3)
C6 C7 1.395(3)
C6 C11 1.518(3)
C7 C8 1.380(3)
C8 C9 1.384(3)
C9 C10 1.394(3)
C10 C14 1.518(3)
C11 C12 1.529(3)
C11 C13 1.534(3)
C14 C16 1.524(3)
C14 C15 1.529(3)
C17 C18 1.403(3)
C17 C22 1.411(3)
C18 C19 1.393(3)
C18 C23 1.517(3)
C19 C20 1.385(3)
C20 C21 1.386(3)
C21 C22 1.392(3)
C22 C26 1.522(3)
C23 C24 1.528(3)
C23 C25 1.536(3)
C26 C28 1.530(3)
C26 C27 1.531(3)
C29 C30 1.383(3)
C30 C31 1.380(3)
C31 C32 1.376(3)
C32 C33 1.379(3)
